data_2230482
loop_
_publ_author_name
'Li, Shi-Jie'
'Miao, Dong-Liang'
'Song, Wen-Dong'
'Tong, Shao-Wei'

_publ_section_title
;
 3-Carboxy-5-(pyridinium-4-yl)benzoate: a redetermination
;
_journal_coeditor_code SJ5133
_journal_issue 6
_journal_name_full 'Acta Crystallographica Section E'
_journal_page_first o1353
_journal_paper_doi 10.1107/S1600536811016394
_journal_volume 67
_journal_year 2011
_chemical_formula_iupac 'C13 H9 N O4'
_chemical_formula_moiety 'C13 H9 N O4'
_chemical_formula_sum 'C13 H9 N O4'
_chemical_formula_weight 243.21
_chemical_name_systematic
;
3-Carboxy-5-(pyridinium-4-yl)benzoate
;
_space_group_IT_number 43
_symmetry_cell_setting orthorhombic
_symmetry_space_group_name_Hall 'F 2 -2d'
_symmetry_space_group_name_H-M 'F d d 2'
_atom_sites_solution_hydrogens geom
_atom_sites_solution_primary direct
_atom_sites_solution_secondary difmap
_cell_angle_alpha 90.00
_cell_angle_beta 90.00
_cell_angle_gamma 90.00
_cell_formula_units_Z 16
_cell_length_a 15.5702(13)
_cell_length_b 37.377(3)
_cell_length_c 7.2016(9)
_cell_measurement_reflns_used 1702
_cell_measurement_temperature 298(2)
_cell_measurement_theta_max 25.93
_cell_measurement_theta_min 2.449
_cell_volume 4191.1(7)
_computing_cell_refinement 'SAINT (Bruker, 2007)'
_computing_data_collection 'SMART (Bruker, 2007)'
_computing_data_reduction 'SAINT (Bruker, 2007)'
_computing_molecular_graphics 'SHELXTL (Sheldrick, 2008)'
_computing_publication_material 'SHELXTL (Sheldrick, 2008)'
_computing_structure_refinement 'SHELXL97 (Sheldrick, 2008)'
_computing_structure_solution 'SHELXS97 (Sheldrick, 2008)'
_diffrn_ambient_temperature 298(2)
_diffrn_measured_fraction_theta_full 0.997
_diffrn_measured_fraction_theta_max 0.997
_diffrn_measurement_device_type 'Bruker SMART 1000 CCD area-detector'
_diffrn_measurement_method '\f and \w'
_diffrn_radiation_monochromator graphite
_diffrn_radiation_source 'fine-focus sealed tube'
_diffrn_radiation_type MoK\a
_diffrn_radiation_wavelength 0.71073
_diffrn_reflns_av_R_equivalents 0.0483
_diffrn_reflns_av_sigmaI/netI 0.0338
_diffrn_reflns_limit_h_max 18
_diffrn_reflns_limit_h_min -15
_diffrn_reflns_limit_k_max 44
_diffrn_reflns_limit_k_min -42
_diffrn_reflns_limit_l_max 8
_diffrn_reflns_limit_l_min -8
_diffrn_reflns_number 5456
_diffrn_reflns_theta_full 25.18
_diffrn_reflns_theta_max 25.18
_diffrn_reflns_theta_min 2.83
_diffrn_standards_number 0
_exptl_absorpt_coefficient_mu 0.116
_exptl_absorpt_correction_T_max 0.9919
_exptl_absorpt_correction_T_min 0.9571
_exptl_absorpt_correction_type multi-scan
_exptl_absorpt_process_details '(SADABS; Bruker, 2007)'
_exptl_crystal_colour colorless
_exptl_crystal_density_diffrn 1.542
_exptl_crystal_density_method 'not measured'
_exptl_crystal_description block
_exptl_crystal_F_000 2016
_exptl_crystal_size_max 0.38
_exptl_crystal_size_mid 0.15
_exptl_crystal_size_min 0.07
_refine_diff_density_max 0.212
_refine_diff_density_min -0.258
_refine_ls_extinction_method none
_refine_ls_goodness_of_fit_ref 1.088
_refine_ls_hydrogen_treatment constr
_refine_ls_matrix_type full
_refine_ls_number_parameters 164
_refine_ls_number_reflns 1024
_refine_ls_number_restraints 4
_refine_ls_restrained_S_all 1.097
_refine_ls_R_factor_all 0.0562
_refine_ls_R_factor_gt 0.0497
_refine_ls_shift/su_max 0.000
_refine_ls_shift/su_mean 0.000
_refine_ls_structure_factor_coef Fsqd
_refine_ls_weighting_details 'calc w=1/[\s^2^(Fo^2^)+(0.0985P)^2^+0.9031P] where P=(Fo^2^+2Fc^2^)/3'
_refine_ls_weighting_scheme calc
_refine_ls_wR_factor_gt 0.1367
_refine_ls_wR_factor_ref 0.1416
_reflns_number_gt 885
_reflns_number_total 1024
_reflns_threshold_expression I>2\s(I)
_cod_data_source_file sj5133.cif
_cod_data_source_block I
_cod_database_code 2230482
_cod_database_fobs_code 2230482

loop_
_symmetry_equiv_pos_as_xyz
'x, y, z'
'-x, -y, z'
'-x+1/4, y+1/4, z+1/4'
'x+3/4, -y+3/4, z+1/4'
'x, y+1/2, z+1/2'
'-x, -y+1/2, z+1/2'
'-x+1/4, y+3/4, z+3/4'
'x+3/4, -y+5/4, z+3/4'
'x+1/2, y, z+1/2'
'-x+1/2, -y, z+1/2'
'-x+3/4, y+1/4, z+3/4'
'x+5/4, -y+3/4, z+3/4'
'x+1/2, y+1/2, z'
'-x+1/2, -y+1/2, z'
'-x+3/4, y+3/4, z+1/4'
'x+5/4, -y+5/4, z+1/4'

loop_
_atom_site_type_symbol
_atom_site_label
_atom_site_fract_x
_atom_site_fract_y
_atom_site_fract_z
_atom_site_U_iso_or_equiv
_atom_site_adp_type
_atom_site_calc_flag
_atom_site_refinement_flags
_atom_site_occupancy
_atom_site_symmetry_multiplicity
_atom_site_disorder_assembly
_atom_site_disorder_group
N N1 0.1480(2) -0.05751(9) 0.2133(5) 0.0409(9) Uani d . 1 1 . .
H H1 0.1190 -0.0771 0.2101 0.049 Uiso calc R 1 1 . .
O O1 0.5435(2) 0.10547(10) 0.0930(7) 0.0710(12) Uani d U 1 1 . .
H H1A 0.5939 0.1044 0.0606 0.106 Uiso calc R 1 1 . .
O O2 0.5453(2) 0.04721(10) 0.0306(6) 0.0697(13) Uani d U 1 1 . .
O O3 0.29114(19) 0.16581(7) 0.3311(6) 0.0532(9) Uani d . 1 1 . .
O O4 0.18242(19) 0.13290(7) 0.4374(6) 0.0482(9) Uani d . 1 1 . .
C C1 0.5099(3) 0.07316(11) 0.0923(7) 0.0397(9) Uani d U 1 1 . .
C C2 0.2558(2) 0.13670(10) 0.3568(7) 0.0360(9) Uani d . 1 1 . .
C C3 0.4199(2) 0.07241(9) 0.1660(6) 0.0327(9) Uani d . 1 1 . .
C C4 0.3802(2) 0.10341(10) 0.2268(6) 0.0328(9) Uani d . 1 1 . .
H H4A 0.4102 0.1249 0.2255 0.039 Uiso calc R 1 1 . .
C C5 0.2964(2) 0.10264(10) 0.2892(6) 0.0314(9) Uani d . 1 1 . .
C C6 0.2511(2) 0.07076(10) 0.2856(6) 0.0314(9) Uani d . 1 1 . .
H H6 0.1940 0.0704 0.3236 0.038 Uiso calc R 1 1 . .
C C7 0.2898(2) 0.03945(10) 0.2260(6) 0.0315(9) Uani d . 1 1 . .
C C8 0.3750(2) 0.04014(10) 0.1687(6) 0.0325(9) Uani d . 1 1 . .
H H8 0.4020 0.0191 0.1321 0.039 Uiso calc R 1 1 . .
C C9 0.2321(3) -0.05851(11) 0.2449(7) 0.0422(10) Uani d . 1 1 . .
H H9 0.2589 -0.0804 0.2644 0.051 Uiso calc R 1 1 . .
C C10 0.2804(3) -0.02736(10) 0.2493(7) 0.0376(10) Uani d . 1 1 . .
H H10 0.3394 -0.0285 0.2688 0.045 Uiso calc R 1 1 . .
C C11 0.2406(2) 0.00546(10) 0.2248(6) 0.0324(9) Uani d . 1 1 . .
C C12 0.1522(3) 0.00546(10) 0.1922(7) 0.0399(10) Uani d . 1 1 . .
H H12 0.1229 0.0269 0.1745 0.048 Uiso calc R 1 1 . .
C C13 0.1090(3) -0.02658(11) 0.1866(7) 0.0438(11) Uani d . 1 1 . .
H H13 0.0502 -0.0265 0.1632 0.053 Uiso calc R 1 1 . .

loop_
_atom_site_aniso_label
_atom_site_aniso_U_11
_atom_site_aniso_U_22
_atom_site_aniso_U_33
_atom_site_aniso_U_12
_atom_site_aniso_U_13
_atom_site_aniso_U_23
N1 0.0402(19) 0.0294(16) 0.053(2) -0.0098(14) 0.0033(17) -0.0067(17)
O1 0.057(2) 0.0575(15) 0.098(3) -0.0119(15) 0.024(2) -0.006(2)
O2 0.052(2) 0.0601(15) 0.097(4) 0.0054(14) 0.018(2) -0.010(2)
O3 0.0488(18) 0.0275(14) 0.083(3) -0.0033(12) 0.0095(17) -0.0067(17)
O4 0.0399(16) 0.0334(15) 0.071(2) 0.0014(12) 0.0126(16) -0.0045(15)
C1 0.0301(19) 0.0442(18) 0.045(2) 0.0001(14) 0.0017(19) 0.0004(18)
C2 0.0335(19) 0.028(2) 0.046(2) 0.0031(15) -0.0038(18) -0.0062(18)
C3 0.0320(19) 0.0282(18) 0.038(2) -0.0014(14) -0.0008(18) 0.0009(17)
C4 0.0294(19) 0.0310(18) 0.038(2) -0.0053(14) 0.0011(16) 0.0001(17)
C5 0.0300(19) 0.0292(18) 0.035(2) 0.0014(14) -0.0026(17) -0.0039(16)
C6 0.0274(18) 0.0298(19) 0.037(2) -0.0010(14) 0.0009(16) -0.0012(16)
C7 0.0291(19) 0.0319(19) 0.033(2) -0.0023(14) 0.0006(17) 0.0007(18)
C8 0.032(2) 0.0280(18) 0.037(2) 0.0021(15) 0.0010(18) -0.0013(16)
C9 0.048(2) 0.0270(19) 0.052(3) 0.0011(17) 0.000(2) -0.0019(18)
C10 0.030(2) 0.0340(19) 0.049(3) 0.0004(15) 0.0029(19) -0.0046(19)
C11 0.0336(19) 0.028(2) 0.035(2) -0.0015(15) 0.0038(17) -0.0027(17)
C12 0.032(2) 0.0314(19) 0.056(3) 0.0017(15) 0.0026(19) -0.003(2)
C13 0.036(2) 0.038(2) 0.057(3) -0.0054(17) -0.002(2) -0.005(2)

loop_
_atom_type_symbol
_atom_type_description
_atom_type_scat_dispersion_real
_atom_type_scat_dispersion_imag
_atom_type_scat_source
C C 0.0033 0.0000 'International Tables Vol C Tables 4.2.6.8 and 6.1.1.4'
H H 0.0000 0.0000 'International Tables Vol C Tables 4.2.6.8 and 6.1.1.4'
N N 0.0061 0.0000 'International Tables Vol C Tables 4.2.6.8 and 6.1.1.4'
O O 0.0106 0.0000 'International Tables Vol C Tables 4.2.6.8 and 6.1.1.4'

loop_
_geom_angle_atom_site_label_1
_geom_angle_atom_site_label_2
_geom_angle_atom_site_label_3
_geom_angle_site_symmetry_1
_geom_angle_site_symmetry_3
_geom_angle
_geom_angle_publ_flag
C13 N1 C9 . . 120.2(3) ?
C13 N1 H1 . . 119.9 ?
C9 N1 H1 . . 119.9 ?
C1 O1 H1A . . 109.5 ?
O2 C1 O1 . . 124.0(4) ?
O2 C1 C3 . . 123.1(4) ?
O1 C1 C3 . . 112.8(4) ?
O3 C2 O4 . . 124.0(3) ?
O3 C2 C5 . . 120.8(4) ?
O4 C2 C5 . . 115.2(3) ?
C4 C3 C8 . . 119.7(3) ?
C4 C3 C1 . . 120.9(3) ?
C8 C3 C1 . . 119.3(3) ?
C5 C4 C3 . . 120.5(3) ?
C5 C4 H4A . . 119.7 ?
C3 C4 H4A . . 119.7 ?
C4 C5 C6 . . 119.6(3) ?
C4 C5 C2 . . 119.1(3) ?
C6 C5 C2 . . 121.4(3) ?
C7 C6 C5 . . 120.7(3) ?
C7 C6 H6 . . 119.6 ?
C5 C6 H6 . . 119.6 ?
C6 C7 C8 . . 119.5(3) ?
C6 C7 C11 . . 120.0(3) ?
C8 C7 C11 . . 120.5(3) ?
C7 C8 C3 . . 119.9(3) ?
C7 C8 H8 . . 120.0 ?
C3 C8 H8 . . 120.0 ?
N1 C9 C10 . . 121.0(4) ?
N1 C9 H9 . . 119.5 ?
C10 C9 H9 . . 119.5 ?
C11 C10 C9 . . 119.9(4) ?
C11 C10 H10 . . 120.1 ?
C9 C10 H10 . . 120.1 ?
C10 C11 C12 . . 117.5(4) ?
C10 C11 C7 . . 121.8(3) ?
C12 C11 C7 . . 120.7(3) ?
C13 C12 C11 . . 119.2(4) ?
C13 C12 H12 . . 120.4 ?
C11 C12 H12 . . 120.4 ?
N1 C13 C12 . . 122.2(4) ?
N1 C13 H13 . . 118.9 ?
C12 C13 H13 . . 118.9 ?

loop_
_geom_bond_atom_site_label_1
_geom_bond_atom_site_label_2
_geom_bond_site_symmetry_2
_geom_bond_distance
_geom_bond_publ_flag
N1 C13 . 1.320(5) ?
N1 C9 . 1.329(5) ?
N1 H1 . 0.8600 ?
O1 C1 . 1.316(5) ?
O1 H1A . 0.8200 ?
O2 C1 . 1.201(5) ?
O3 C2 . 1.233(5) ?
O4 C2 . 1.290(5) ?
C1 C3 . 1.498(5) ?
C2 C5 . 1.502(5) ?
C3 C4 . 1.385(5) ?
C3 C8 . 1.394(5) ?
C4 C5 . 1.379(5) ?
C4 H4A . 0.9300 ?
C5 C6 . 1.385(5) ?
C6 C7 . 1.385(5) ?
C6 H6 . 0.9300 ?
C7 C8 . 1.389(5) ?
C7 C11 . 1.484(5) ?
C8 H8 . 0.9300 ?
C9 C10 . 1.386(5) ?
C9 H9 . 0.9300 ?
C10 C11 . 1.386(6) ?
C10 H10 . 0.9300 ?
C11 C12 . 1.397(6) ?
C12 C13 . 1.374(6) ?
C12 H12 . 0.9300 ?
C13 H13 . 0.9300 ?

loop_
_geom_hbond_atom_site_label_D
_geom_hbond_atom_site_label_H
_geom_hbond_atom_site_label_A
_geom_hbond_site_symmetry_A
_geom_hbond_distance_DH
_geom_hbond_distance_HA
_geom_hbond_distance_DA
_geom_hbond_angle_DHA
N1 H1 O4 7_544 0.86 1.70 2.562(4) 175
N1 H1 O3 7_544 0.86 2.67 3.252(4) 126
O1 H1A O4 9_554 0.82 1.96 2.643(5) 141
C8 H8 O2 2_655 0.93 2.71 3.632(5) 171
C10 H10 O2 2_655 0.93 2.58 3.225(6) 127
C9 H9 O1 15_545 0.93 2.59 3.316(6) 135

loop_
_geom_torsion_atom_site_label_1
_geom_torsion_atom_site_label_2
_geom_torsion_atom_site_label_3
_geom_torsion_atom_site_label_4
_geom_torsion_site_symmetry_1
_geom_torsion_site_symmetry_2
_geom_torsion_site_symmetry_3
_geom_torsion_site_symmetry_4
_geom_torsion
_geom_torsion_publ_flag
O2 C1 C3 C4 . . . . -176.6(5) ?
O1 C1 C3 C4 . . . . -0.2(6) ?
O2 C1 C3 C8 . . . . 1.7(7) ?
O1 C1 C3 C8 . . . . 178.1(4) ?
C8 C3 C4 C5 . . . . -0.3(6) ?
C1 C3 C4 C5 . . . . 178.0(4) ?
C3 C4 C5 C6 . . . . -1.9(6) ?
C3 C4 C5 C2 . . . . 179.1(4) ?
O3 C2 C5 C4 . . . . 11.1(6) ?
O4 C2 C5 C4 . . . . -170.3(4) ?
O3 C2 C5 C6 . . . . -167.9(4) ?
O4 C2 C5 C6 . . . . 10.7(6) ?
C4 C5 C6 C7 . . . . 2.2(6) ?
C2 C5 C6 C7 . . . . -178.8(4) ?
C5 C6 C7 C8 . . . . -0.2(7) ?
C5 C6 C7 C11 . . . . 179.4(4) ?
C6 C7 C8 C3 . . . . -2.0(6) ?
C11 C7 C8 C3 . . . . 178.4(4) ?
C4 C3 C8 C7 . . . . 2.2(6) ?
C1 C3 C8 C7 . . . . -176.1(4) ?
C13 N1 C9 C10 . . . . -0.4(7) ?
N1 C9 C10 C11 . . . . 1.5(7) ?
C9 C10 C11 C12 . . . . -1.3(7) ?
C9 C10 C11 C7 . . . . -179.2(4) ?
C6 C7 C11 C10 . . . . -150.4(4) ?
C8 C7 C11 C10 . . . . 29.3(6) ?
C6 C7 C11 C12 . . . . 31.8(6) ?
C8 C7 C11 C12 . . . . -148.5(4) ?
C10 C11 C12 C13 . . . . 0.2(7) ?
C7 C11 C12 C13 . . . . 178.1(4) ?
C9 N1 C13 C12 . . . . -0.7(8) ?
C11 C12 C13 N1 . . . . 0.8(7) ?

loop_
_cod_related_entry_id
_cod_related_entry_database
_cod_related_entry_code
1 ChemSpider 30656319
